data_7120366
loop_
_publ_author_name
'Pittala, Narsimhulu'
'Th\'etiot, Franck'
'Charles, Catherine'
'Triki, Smail'
'Boukheddaden, Kamel'
'Chastanet, Guillaume'
'Marchivie, Mathieu'

_publ_section_title
;
 Unprecedented trinuclear FeII triazole-based complex exhibiting a
 concerted and complete sharp spin transition above room temperature
;
_journal_name_full 'Chem. Commun.'
_journal_paper_doi 10.1039/C7CC04112H
_journal_year 2017
_chemical_formula_moiety 'C108 H84 Fe3 N42 S6'
_chemical_formula_sum 'C108 H84 Fe3 N42 S6'
_chemical_formula_weight 2330.08
_chemical_name_systematic
;
 ?
;
_space_group_crystal_system trigonal
_space_group_IT_number 148
_space_group_name_Hall '-R 3'
_space_group_name_H-M_alt 'R -3'
_symmetry_space_group_name_Hall '-R 3'
_symmetry_space_group_name_H-M 'R -3 :H'
_atom_sites_solution_hydrogens geom
_atom_sites_solution_primary direct
_audit_creation_date 2017-06-28
_audit_creation_method
;
Olex2 1.2
(compiled Mar 28 2017 19:26:29 for OlexSys, GUI svn.r5337)
;
_audit_update_record
;
2017-06-28 deposited with the CCDC.
2017-06-30 downloaded from the CCDC.
;
_cell_angle_alpha 90
_cell_angle_beta 90
_cell_angle_gamma 120
_cell_formula_units_Z 3
_cell_length_a 25.500(4)
_cell_length_b 25.500(4)
_cell_length_c 14.736(2)
_cell_measurement_reflns_used 833
_cell_measurement_temperature 290(2)
_cell_measurement_theta_max 19.56
_cell_measurement_theta_min 2.77
_cell_volume 8298(2)
_computing_molecular_graphics 'Olex2 (Dolomanov et al., 2009)'
_computing_publication_material 'Olex2 (Dolomanov et al., 2009)'
_computing_structure_refinement 'ShelXL (Sheldrick, 2015)'
_computing_structure_solution 'ShelXT (Sheldrick, 2015)'
_diffrn_ambient_temperature 290.21
_diffrn_detector_area_resol_mean 8
_diffrn_measured_fraction_theta_full 0.829
_diffrn_measured_fraction_theta_max 0.899
_diffrn_measurement_device_type 'Bruker SMART APEX CCD area detector'
_diffrn_measurement_method '\w and \f scans'
_diffrn_radiation_monochromator graphite
_diffrn_radiation_type MoK\a
_diffrn_radiation_wavelength 0.71073
_diffrn_reflns_av_R_equivalents 0.0869
_diffrn_reflns_av_unetI/netI 0.2422
_diffrn_reflns_Laue_measured_fraction_full 0.829
_diffrn_reflns_Laue_measured_fraction_max 0.899
_diffrn_reflns_limit_h_max 21
_diffrn_reflns_limit_h_min -30
_diffrn_reflns_limit_k_max 29
_diffrn_reflns_limit_k_min -23
_diffrn_reflns_limit_l_max 12
_diffrn_reflns_limit_l_min -17
_diffrn_reflns_number 6207
_diffrn_reflns_point_group_measured_fraction_full 0.829
_diffrn_reflns_point_group_measured_fraction_max 0.899
_diffrn_reflns_theta_full 26.000
_diffrn_reflns_theta_max 25.251
_diffrn_reflns_theta_min 2.805
_diffrn_source 'sealed tube'
_exptl_absorpt_coefficient_mu 0.570
_exptl_absorpt_correction_T_max 0.7453
_exptl_absorpt_correction_T_min 0.6327
_exptl_absorpt_correction_type multi-scan
_exptl_absorpt_process_details
;
SADABS-2012/1 (Bruker,2012) was used for absorption correction.
wR2(int) was 0.0892 before and 0.0553 after correction.
The Ratio of minimum to maximum transmission is 0.8489.
The \l/2 correction factor is 0.0015.
;
_exptl_crystal_density_diffrn 1.399
_exptl_crystal_F_000 3600
_refine_diff_density_max 0.840
_refine_diff_density_min -0.682
_refine_diff_density_rms 0.088
_refine_ls_extinction_method none
_refine_ls_goodness_of_fit_ref 0.935
_refine_ls_hydrogen_treatment constr
_refine_ls_matrix_type full
_refine_ls_number_parameters 241
_refine_ls_number_reflns 3011
_refine_ls_number_restraints 0
_refine_ls_restrained_S_all 0.935
_refine_ls_R_factor_all 0.2371
_refine_ls_R_factor_gt 0.0591
_refine_ls_shift/su_max 0.000
_refine_ls_shift/su_mean 0.000
_refine_ls_structure_factor_coef Fsqd
_refine_ls_weighting_details 'w=1/[\s^2^(Fo^2^)+(0.0836P)^2^] where P=(Fo^2^+2Fc^2^)/3'
_refine_ls_weighting_scheme calc
_refine_ls_wR_factor_gt 0.1298
_refine_ls_wR_factor_ref 0.2034
_reflns_Friedel_coverage 0.000
_reflns_number_gt 1116
_reflns_number_total 3011
_reflns_threshold_expression 'I > 2\s(I)'
_cod_data_source_file c7cc04112h2.cif
_cod_data_source_block 290K
_cod_original_cell_volume 8298(3)
_cod_database_code 7120366
_shelxl_version_number 2013-4
_shelx_space_group_comment
;
The symmetry employed for this shelxl refinement is uniquely defined
by the following loop, which should always be used as a source of
symmetry information in preference to the above space-group names.
They are only intended as comments.
;
_olex2_refinement_description
;
1. Fixed Uiso
 At 1.2 times of:
  All C(H) groups, All C(H,H) groups
 At 1.5 times of:
  All C(H,H,H) groups
2.a Secondary CH2 refined with riding coordinates:
 C3(H3A,H3B), C17(H17A,H17B)
2.b Aromatic/amide H refined with riding coordinates:
 C1(H1), C2(H2), C5(H5), C6(H6), C7(H7), C8(H8), C9(H9)
2.c Idealised Me refined as rotating group:
 C18(H18A,H18B,H18C)
;

loop_
_space_group_symop_operation_xyz
'x, y, z'
'-y, x-y, z'
'-x+y, -x, z'
'x+2/3, y+1/3, z+1/3'
'-y+2/3, x-y+1/3, z+1/3'
'-x+y+2/3, -x+1/3, z+1/3'
'x+1/3, y+2/3, z+2/3'
'-y+1/3, x-y+2/3, z+2/3'
'-x+y+1/3, -x+2/3, z+2/3'
'-x, -y, -z'
'y, -x+y, -z'
'x-y, x, -z'
'-x+2/3, -y+1/3, -z+1/3'
'y+2/3, -x+y+1/3, -z+1/3'
'x-y+2/3, x+1/3, -z+1/3'
'-x+1/3, -y+2/3, -z+2/3'
'y+1/3, -x+y+2/3, -z+2/3'
'x-y+1/3, x+2/3, -z+2/3'

loop_
_atom_site_label
_atom_site_type_symbol
_atom_site_fract_x
_atom_site_fract_y
_atom_site_fract_z
_atom_site_U_iso_or_equiv
_atom_site_adp_type
_atom_site_occupancy
_atom_site_site_symmetry_order
_atom_site_calc_flag
_atom_site_refinement_flags_posn
_atom_site_refinement_flags_adp
_atom_site_refinement_flags_occupancy
Fe1 Fe 0.3333 0.6667 0.1667 0.0386(7) Uani 1 6 d S T P
Fe2 Fe 0.3333 0.6667 0.41519(11) 0.0393(6) Uani 1 3 d S T P
S1 S 0.57109(11) 0.64407(12) 0.60833(16) 0.0762(8) Uani 1 1 d . . .
N1 N 0.4030(3) 0.7176(3) 0.2445(3) 0.0387(15) Uani 1 1 d . . .
N2 N 0.4039(3) 0.7181(2) 0.3395(3) 0.0369(15) Uani 1 1 d . . .
N3 N 0.4935(3) 0.7865(3) 0.2921(4) 0.0481(17) Uani 1 1 d . . .
N4 N 0.3854(3) 0.6489(3) 0.4885(4) 0.0416(16) Uani 1 1 d . . .
N5 N 0.4477(3) 0.6195(4) 0.7476(5) 0.084(2) Uani 1 1 d . . .
N6 N 0.4371(4) 0.5972(4) 0.3204(5) 0.090(3) Uani 1 1 d . . .
N7 N 0.6258(4) 0.6638(4) 0.3703(6) 0.109(3) Uani 1 1 d . . .
C1 C 0.4570(4) 0.7596(4) 0.2196(5) 0.045(2) Uani 1 1 d . . .
H1 H 0.4690 0.7699 0.1595 0.054 Uiso 1 1 calc R . .
C2 C 0.4579(4) 0.7594(4) 0.3640(5) 0.049(2) Uani 1 1 d . . .
H2 H 0.4703 0.7689 0.4240 0.059 Uiso 1 1 calc R . .
C3 C 0.5558(4) 0.8370(4) 0.2924(6) 0.066(2) Uani 1 1 d . . .
H3A H 0.5698 0.8468 0.3546 0.079 Uiso 1 1 calc R . .
H3B H 0.5568 0.8723 0.2659 0.079 Uiso 1 1 calc R . .
C4 C 0.5980(4) 0.8229(5) 0.2405(5) 0.060(2) Uani 1 1 d . . .
C5 C 0.5994(4) 0.7709(5) 0.2523(6) 0.086(3) Uani 1 1 d . . .
H5 H 0.5717 0.7416 0.2916 0.103 Uiso 1 1 calc R . .
C6 C 0.6410(5) 0.7603(6) 0.2075(8) 0.107(4) Uani 1 1 d . . .
H6 H 0.6417 0.7247 0.2179 0.128 Uiso 1 1 calc R . .
C7 C 0.6797(5) 0.8010(7) 0.1502(8) 0.111(4) Uani 1 1 d . . .
H7 H 0.7073 0.7936 0.1195 0.133 Uiso 1 1 calc R . .
C8 C 0.6797(6) 0.8535(6) 0.1356(9) 0.127(5) Uani 1 1 d . . .
H8 H 0.7072 0.8819 0.0950 0.152 Uiso 1 1 calc R . .
C9 C 0.6380(5) 0.8657(4) 0.1815(7) 0.094(3) Uani 1 1 d . . .
H9 H 0.6378 0.9017 0.1719 0.113 Uiso 1 1 calc R . .
C10 C 0.4188(4) 0.6392(3) 0.5267(5) 0.046(2) Uani 1 1 d . . .
C11 C 0.4619(4) 0.6296(3) 0.5749(5) 0.048(2) Uani 1 1 d . . .
C12 C 0.4546(4) 0.6237(4) 0.6713(6) 0.059(2) Uani 1 1 d . . .
C13 C 0.5131(3) 0.6323(3) 0.5337(5) 0.048(2) Uani 1 1 d . . .
C14 C 0.5211(4) 0.6308(4) 0.4396(5) 0.061(2) Uani 1 1 d . . .
C15 C 0.4742(4) 0.6128(4) 0.3744(6) 0.065(3) Uani 1 1 d . . .
C16 C 0.5787(5) 0.6486(4) 0.4007(6) 0.075(3) Uani 1 1 d . . .
C17 C 0.6051(6) 0.6007(7) 0.5708(9) 0.135(5) Uani 1 1 d . . .
H17A H 0.6255 0.6181 0.5140 0.162 Uiso 1 1 calc R . .
H17B H 0.6362 0.6071 0.6146 0.162 Uiso 1 1 calc R . .
C18 C 0.5712(8) 0.5412(6) 0.5582(11) 0.195(8) Uani 1 1 d . . .
H18A H 0.5447 0.5335 0.5073 0.292 Uiso 1 1 calc GR . .
H18B H 0.5474 0.5229 0.6116 0.292 Uiso 1 1 calc GR . .
H18C H 0.5968 0.5244 0.5465 0.292 Uiso 1 1 calc GR . .

loop_
_atom_site_aniso_label
_atom_site_aniso_U_11
_atom_site_aniso_U_22
_atom_site_aniso_U_33
_atom_site_aniso_U_23
_atom_site_aniso_U_13
_atom_site_aniso_U_12
Fe1 0.0474(11) 0.0474(11) 0.0209(13) 0.000 0.000 0.0237(6)
Fe2 0.0479(8) 0.0479(8) 0.0222(9) 0.000 0.000 0.0240(4)
S1 0.0804(18) 0.102(2) 0.0630(15) 0.0009(14) -0.0085(13) 0.0585(16)
N1 0.044(4) 0.048(4) 0.025(3) 0.005(3) 0.003(3) 0.024(4)
N2 0.043(4) 0.039(4) 0.019(3) 0.005(3) 0.003(3) 0.013(3)
N3 0.039(4) 0.051(4) 0.043(4) -0.007(3) 0.000(3) 0.013(4)
N4 0.046(4) 0.059(4) 0.025(3) 0.004(3) -0.002(3) 0.031(4)
N5 0.102(6) 0.134(7) 0.043(5) 0.007(5) 0.005(4) 0.081(6)
N6 0.113(7) 0.150(8) 0.039(4) -0.014(5) -0.014(5) 0.090(7)
N7 0.100(8) 0.146(9) 0.094(7) 0.008(6) 0.031(6) 0.071(7)
C1 0.056(6) 0.060(6) 0.020(4) -0.005(4) -0.009(4) 0.029(5)
C2 0.049(6) 0.050(5) 0.037(5) -0.002(4) -0.004(4) 0.016(5)
C3 0.050(6) 0.064(6) 0.058(6) -0.005(5) -0.008(5) 0.009(5)
C4 0.047(6) 0.076(7) 0.041(5) 0.004(5) -0.004(4) 0.018(6)
C5 0.064(7) 0.112(10) 0.085(8) 0.025(6) 0.019(6) 0.047(7)
C6 0.094(9) 0.145(11) 0.101(9) 0.023(8) 0.009(7) 0.075(9)
C7 0.091(9) 0.147(12) 0.086(9) 0.006(9) 0.029(7) 0.053(10)
C8 0.101(10) 0.113(11) 0.125(11) 0.029(9) 0.047(8) 0.023(9)
C9 0.093(8) 0.079(8) 0.093(8) 0.015(6) 0.039(7) 0.031(7)
C10 0.057(6) 0.051(5) 0.029(4) 0.002(4) 0.009(4) 0.026(5)
C11 0.053(5) 0.061(6) 0.035(4) 0.003(4) -0.002(4) 0.031(5)
C12 0.066(6) 0.091(7) 0.041(5) 0.001(5) 0.002(5) 0.054(5)
C13 0.053(5) 0.057(5) 0.036(4) 0.006(4) -0.004(4) 0.029(4)
C14 0.067(6) 0.082(7) 0.042(5) 0.004(4) -0.003(5) 0.043(6)
C15 0.090(8) 0.095(7) 0.035(5) 0.000(5) 0.010(5) 0.065(7)
C16 0.080(8) 0.095(8) 0.065(6) -0.002(5) 0.012(6) 0.055(7)
C17 0.161(13) 0.154(13) 0.138(12) -0.004(10) -0.014(10) 0.115(12)
C18 0.26(2) 0.092(11) 0.223(19) -0.038(11) -0.054(15) 0.085(13)

loop_
_atom_type_symbol
_atom_type_description
_atom_type_scat_dispersion_real
_atom_type_scat_dispersion_imag
_atom_type_scat_source
C C 0.0033 0.0016 'International Tables Vol C Tables 4.2.6.8 and 6.1.1.4'
H H 0.0000 0.0000 'International Tables Vol C Tables 4.2.6.8 and 6.1.1.4'
Fe Fe 0.3463 0.8444 'International Tables Vol C Tables 4.2.6.8 and 6.1.1.4'
N N 0.0061 0.0033 'International Tables Vol C Tables 4.2.6.8 and 6.1.1.4'
S S 0.1246 0.1234 'International Tables Vol C Tables 4.2.6.8 and 6.1.1.4'

loop_
_geom_angle_atom_site_label_1
_geom_angle_atom_site_label_2
_geom_angle_atom_site_label_3
_geom_angle
_geom_angle_site_symmetry_1
_geom_angle_site_symmetry_3
N1 Fe1 N1 90.7(2) 2_665 15
N1 Fe1 N1 89.3(2) 2_665 3_565
N1 Fe1 N1 180.0(2) 2_665 14_455
N1 Fe1 N1 90.7(2) . 14_455
N1 Fe1 N1 90.7(2) 13_565 3_565
N1 Fe1 N1 89.3(2) . 3_565
N1 Fe1 N1 89.3(2) 2_665 .
N1 Fe1 N1 90.7(2) 2_665 13_565
N1 Fe1 N1 90.7(2) 15 .
N1 Fe1 N1 180.0 15 3_565
N1 Fe1 N1 180.0 13_565 .
N1 Fe1 N1 89.3(2) 15 13_565
N1 Fe1 N1 89.3(2) 13_565 14_455
N1 Fe1 N1 89.3(2) 15 14_455
N1 Fe1 N1 90.7(2) 14_455 3_565
N2 Fe2 N2 90.8(2) 2_665 3_565
N2 Fe2 N2 90.8(2) . 3_565
N2 Fe2 N2 90.8(2) 2_665 .
N4 Fe2 N2 89.3(2) 3_565 2_665
N4 Fe2 N2 178.9(2) 2_665 3_565
N4 Fe2 N2 89.3(2) . 3_565
N4 Fe2 N2 88.0(2) . .
N4 Fe2 N2 88.0(2) 2_665 2_665
N4 Fe2 N2 89.3(2) 2_665 .
N4 Fe2 N2 178.9(2) 3_565 .
N4 Fe2 N2 88.0(2) 3_565 3_565
N4 Fe2 N2 178.9(2) . 2_665
N4 Fe2 N4 91.9(2) 2_665 3_565
N4 Fe2 N4 91.9(2) 2_665 .
N4 Fe2 N4 91.9(2) 3_565 .
C13 S1 C17 109.2(5) . .
N2 N1 Fe1 126.5(4) . .
C1 N1 Fe1 127.9(5) . .
C1 N1 N2 105.5(5) . .
N1 N2 Fe2 123.9(4) . .
C2 N2 Fe2 129.1(5) . .
C2 N2 N1 107.0(5) . .
C1 N3 C3 128.0(7) . .
C2 N3 C1 104.3(6) . .
C2 N3 C3 127.6(6) . .
C10 N4 Fe2 175.2(6) . .
N1 C1 N3 111.6(6) . .
N1 C1 H1 124.2 . .
N3 C1 H1 124.2 . .
N2 C2 N3 111.6(6) . .
N2 C2 H2 124.2 . .
N3 C2 H2 124.2 . .
N3 C3 H3A 109.1 . .
N3 C3 H3B 109.1 . .
N3 C3 C4 112.4(7) . .
H3A C3 H3B 107.9 . .
C4 C3 H3A 109.1 . .
C4 C3 H3B 109.1 . .
C5 C4 C3 122.7(8) . .
C5 C4 C9 119.2(9) . .
C9 C4 C3 118.0(10) . .
C4 C5 H5 119.1 . .
C4 C5 C6 121.8(10) . .
C6 C5 H5 119.1 . .
C5 C6 H6 120.1 . .
C7 C6 C5 119.7(12) . .
C7 C6 H6 120.1 . .
C6 C7 H7 119.7 . .
C6 C7 C8 120.5(12) . .
C8 C7 H7 119.7 . .
C7 C8 H8 119.7 . .
C7 C8 C9 120.7(11) . .
C9 C8 H8 119.7 . .
C4 C9 C8 118.0(10) . .
C4 C9 H9 121.0 . .
C8 C9 H9 121.0 . .
N4 C10 C11 177.8(9) . .
C12 C11 C10 116.1(7) . .
C13 C11 C10 123.3(6) . .
C13 C11 C12 120.2(7) . .
N5 C12 C11 178.3(9) . .
C11 C13 S1 114.9(5) . .
C14 C13 S1 120.2(6) . .
C14 C13 C11 124.7(7) . .
C13 C14 C15 124.4(8) . .
C13 C14 C16 122.0(8) . .
C15 C14 C16 113.6(7) . .
N6 C15 C14 177.7(9) . .
N7 C16 C14 178.8(12) . .
S1 C17 H17A 107.2 . .
S1 C17 H17B 107.2 . .
H17A C17 H17B 106.9 . .
C18 C17 S1 120.3(12) . .
C18 C17 H17A 107.2 . .
C18 C17 H17B 107.2 . .
C17 C18 H18A 109.5 . .
C17 C18 H18B 109.5 . .
C17 C18 H18C 109.5 . .
H18A C18 H18B 109.5 . .
H18A C18 H18C 109.5 . .
H18B C18 H18C 109.5 . .

loop_
_geom_bond_atom_site_label_1
_geom_bond_atom_site_label_2
_geom_bond_distance
_geom_bond_site_symmetry_2
Fe1 N1 1.963(6) 2_665
Fe1 N1 1.963(6) 13_565
Fe1 N1 1.963(6) 15
Fe1 N1 1.962(6) 14_455
Fe1 N1 1.963(6) .
Fe1 N1 1.963(6) 3_565
Fe2 N2 1.960(5) .
Fe2 N2 1.960(5) 2_665
Fe2 N2 1.960(5) 3_565
Fe2 N4 1.934(6) 3_565
Fe2 N4 1.935(6) .
Fe2 N4 1.934(6) 2_665
S1 C13 1.745(7) .
S1 C17 1.800(12) .
N1 N2 1.400(7) .
N1 C1 1.306(8) .
N2 C2 1.297(8) .
N3 C1 1.356(8) .
N3 C2 1.340(8) .
N3 C3 1.463(9) .
N4 C10 1.144(9) .
N5 C12 1.136(9) .
N6 C15 1.146(10) .
N7 C16 1.153(10) .
C1 H1 0.9300 .
C2 H2 0.9300 .
C3 H3A 0.9700 .
C3 H3B 0.9700 .
C3 C4 1.503(11) .
C4 C5 1.355(12) .
C4 C9 1.368(11) .
C5 H5 0.9300 .
C5 C6 1.388(13) .
C6 H6 0.9300 .
C6 C7 1.319(14) .
C7 H7 0.9300 .
C7 C8 1.358(15) .
C8 H8 0.9300 .
C8 C9 1.420(14) .
C9 H9 0.9300 .
C10 C11 1.430(11) .
C11 C12 1.430(11) .
C11 C13 1.408(10) .
C13 C14 1.405(10) .
C14 C15 1.420(12) .
C14 C16 1.422(13) .
C17 H17A 0.9700 .
C17 H17B 0.9700 .
C17 C18 1.330(15) .
C18 H18A 0.9600 .
C18 H18B 0.9600 .
C18 H18C 0.9600 .

loop_
_geom_torsion_atom_site_label_1
_geom_torsion_atom_site_label_2
_geom_torsion_atom_site_label_3
_geom_torsion_atom_site_label_4
_geom_torsion
Fe1 N1 N2 Fe2 -0.4(7)
Fe1 N1 N2 C2 -177.9(5)
Fe1 N1 C1 N3 178.6(4)
Fe2 N2 C2 N3 -177.7(4)
S1 C13 C14 C15 170.2(7)
S1 C13 C14 C16 -10.8(11)
N1 N2 C2 N3 -0.3(8)
N2 N1 C1 N3 1.5(8)
N3 C3 C4 C5 -48.2(10)
N3 C3 C4 C9 134.3(8)
C1 N1 N2 Fe2 176.8(5)
C1 N1 N2 C2 -0.7(7)
C1 N3 C2 N2 1.1(8)
C1 N3 C3 C4 -59.9(10)
C2 N3 C1 N1 -1.6(8)
C2 N3 C3 C4 125.7(8)
C3 N3 C1 N1 -177.1(7)
C3 N3 C2 N2 176.6(7)
C3 C4 C5 C6 -176.3(8)
C3 C4 C9 C8 177.2(9)
C4 C5 C6 C7 -1.5(17)
C5 C4 C9 C8 -0.4(15)
C5 C6 C7 C8 0.9(19)
C6 C7 C8 C9 0(2)
C7 C8 C9 C4 -0.1(19)
C9 C4 C5 C6 1.2(14)
C10 C11 C13 S1 159.8(6)
C10 C11 C13 C14 -15.3(12)
C11 C13 C14 C15 -15.0(13)
C11 C13 C14 C16 164.1(8)
C12 C11 C13 S1 -12.8(10)
C12 C11 C13 C14 172.1(8)
C13 S1 C17 C18 -55.4(14)
C17 S1 C13 C11 142.7(7)
C17 S1 C13 C14 -41.9(8)
